data_7100799
_journal_name_full 'Chemical Communications'
_journal_paper_doi 10.1039/b515009d
_journal_year 2006
_chemical_formula_sum 'C40 H42 N2 O6'
_chemical_formula_weight 646.76
_space_group_IT_number 19
_symmetry_cell_setting orthorhombic
_symmetry_space_group_name_Hall 'P 2ac 2ab'
_symmetry_space_group_name_H-M 'P 21 21 21'
_cell_angle_alpha 90.00
_cell_angle_beta 90.00
_cell_angle_gamma 90.00
_cell_formula_units_Z 4
_cell_length_a 9.5831(6)
_cell_length_b 18.4429(12)
_cell_length_c 19.5963(12)
_cell_measurement_temperature 100(2)
_cell_volume 3463.5(4)
_diffrn_ambient_temperature 100(2)
_exptl_crystal_density_diffrn 1.240
_cod_depositor_comments
;
The following automatic conversions were performed:
'_symmetry_cell_setting' value 'Orthorhombic' changed to 'orthorhombic'
according to '/home/saulius/struct/CIF-dictionaries/cif_core.dic'
dictionary named 'cif_core.dic' version 2.4.1 from 2010-06-29.

Automatic conversion script
Id: cif_fix_enum 1527 2010-12-29 10:47:43Z saulius 
;
_cod_database_code 7100799

loop_
_symmetry_equiv_pos_as_xyz
'x, y, z'
'-x+1/2, -y, z+1/2'
'-x, y+1/2, -z+1/2'
'x+1/2, -y+1/2, -z'

loop_
_atom_site_label
_atom_site_type_symbol
_atom_site_fract_x
_atom_site_fract_y
_atom_site_fract_z
_atom_site_U_iso_or_equiv
_atom_site_adp_type
_atom_site_occupancy
_atom_site_symmetry_multiplicity
_atom_site_calc_flag
_atom_site_refinement_flags
_atom_site_disorder_assembly
_atom_site_disorder_group
C1 C 0.9903(2) 0.09622(12) 0.14398(11) 0.0167(5) Uani 1 1 d . . .
C2 C 1.1301(2) 0.11113(13) 0.15668(12) 0.0176(5) Uani 1 1 d . . .
C3 C 1.1692(3) 0.14557(13) 0.21827(12) 0.0214(5) Uani 1 1 d . . .
H3 H 1.2633 0.1540 0.2267 0.026 Uiso 1 1 calc R . .
C4 C 1.0734(3) 0.16668(13) 0.26549(12) 0.0229(5) Uani 1 1 d . . .
H4 H 1.1025 0.1871 0.3065 0.027 Uiso 1 1 calc R . .
C5 C 0.8254(3) 0.18364(14) 0.29839(13) 0.0273(6) Uani 1 1 d . . .
H5 H 0.8527 0.2049 0.3393 0.033 Uiso 1 1 calc R . .
C6 C 0.6870(3) 0.17780(14) 0.28311(14) 0.0282(6) Uani 1 1 d . . .
H6 H 0.6205 0.1960 0.3131 0.034 Uiso 1 1 calc R . .
C7 C 0.6446(3) 0.14438(14) 0.22230(13) 0.0258(6) Uani 1 1 d . . .
H7 H 0.5501 0.1416 0.2118 0.031 Uiso 1 1 calc R . .
C8 C 0.7408(3) 0.11580(13) 0.17811(12) 0.0205(5) Uani 1 1 d . . .
H8 H 0.7105 0.0921 0.1389 0.025 Uiso 1 1 calc R . .
C9 C 0.8868(2) 0.12183(12) 0.19118(12) 0.0167(5) Uani 1 1 d . . .
C10 C 0.9288(3) 0.15745(13) 0.25206(12) 0.0212(5) Uani 1 1 d . . .
C11 C 0.9419(2) 0.05469(12) 0.08234(11) 0.0161(5) Uani 1 1 d . . .
C12 C 0.8814(2) 0.08904(12) 0.02733(11) 0.0152(4) Uani 1 1 d . . .
C13 C 0.8317(2) 0.04909(13) -0.02945(12) 0.0207(5) Uani 1 1 d . . .
H13 H 0.7905 0.0733 -0.0659 0.025 Uiso 1 1 calc R . .
C14 C 0.8438(3) -0.02399(14) -0.03113(13) 0.0252(5) Uani 1 1 d . . .
H14 H 0.8138 -0.0495 -0.0694 0.030 Uiso 1 1 calc R . .
C15 C 0.9144(3) -0.13860(14) 0.02473(15) 0.0343(7) Uani 1 1 d . . .
H15 H 0.8859 -0.1646 -0.0135 0.041 Uiso 1 1 calc R . .
C16 C 0.9672(3) -0.17476(15) 0.07935(15) 0.0366(7) Uani 1 1 d . . .
H16 H 0.9744 -0.2250 0.0783 0.044 Uiso 1 1 calc R . .
C17 C 1.0106(3) -0.13647(14) 0.13727(14) 0.0294(6) Uani 1 1 d . . .
H17 H 1.0448 -0.1616 0.1749 0.035 Uiso 1 1 calc R . .
C18 C 1.0032(3) -0.06257(13) 0.13894(12) 0.0226(5) Uani 1 1 d . . .
H18 H 1.0338 -0.0379 0.1775 0.027 Uiso 1 1 calc R . .
C19 C 0.9496(2) -0.02289(13) 0.08278(12) 0.0192(5) Uani 1 1 d . . .
C20 C 0.9019(3) -0.06204(14) 0.02491(13) 0.0239(5) Uani 1 1 d . . .
C21 C 1.2423(2) 0.09914(13) 0.10367(12) 0.0197(5) Uani 1 1 d . . .
O22 O 1.21522(17) 0.06152(9) 0.05170(8) 0.0225(4) Uani 1 1 d . . .
O23 O 1.35706(18) 0.13141(10) 0.11268(9) 0.0284(4) Uani 1 1 d . . .
C24 C 0.8658(2) 0.17029(12) 0.02558(11) 0.0165(5) Uani 1 1 d . . .
O25 O 0.96546(17) 0.20807(8) 0.04729(8) 0.0194(4) Uani 1 1 d . . .
O26 O 0.75380(17) 0.19547(8) 0.00083(8) 0.0205(4) Uani 1 1 d . . .
C31 C 1.2168(2) 0.09973(13) -0.15605(12) 0.0194(5) Uani 1 1 d . . .
C32 C 1.1477(3) 0.03717(14) -0.13525(14) 0.0282(6) Uani 1 1 d . . .
H32 H 1.1413 0.0259 -0.0891 0.034 Uiso 1 1 calc R . .
C33 C 1.0880(3) -0.00860(16) -0.18368(15) 0.0366(7) Uani 1 1 d . . .
H33 H 1.0402 -0.0499 -0.1696 0.044 Uiso 1 1 calc R . .
C34 C 1.0992(3) 0.00685(16) -0.25222(14) 0.0327(7) Uani 1 1 d . . .
H34 H 1.0600 -0.0242 -0.2843 0.039 Uiso 1 1 calc R . .
C35 C 1.1684(3) 0.06813(17) -0.27311(14) 0.0348(7) Uani 1 1 d . . .
H35 H 1.1767 0.0784 -0.3194 0.042 Uiso 1 1 calc R . .
C36 C 1.2259(3) 0.11470(15) -0.22516(13) 0.0276(6) Uani 1 1 d . . .
H36 H 1.2712 0.1566 -0.2396 0.033 Uiso 1 1 calc R . .
C37 C 1.2876(2) 0.14861(13) -0.10498(11) 0.0169(5) Uani 1 1 d . . .
H37 H 1.3180 0.1926 -0.1287 0.020 Uiso 1 1 calc R . .
N38 N 1.18764(19) 0.17015(11) -0.04971(10) 0.0177(4) Uani 1 1 d . . .
H38A H 1.1790 0.1339 -0.0200 0.027 Uiso 1 1 calc R . .
H38B H 1.1048 0.1800 -0.0680 0.027 Uiso 1 1 calc R . .
H38C H 1.2198 0.2093 -0.0283 0.027 Uiso 1 1 calc R . .
C39 C 1.5281(2) 0.10137(12) -0.13001(11) 0.0171(5) Uani 1 1 d . . .
C40 C 1.5707(2) 0.03208(13) -0.14898(12) 0.0204(5) Uani 1 1 d . . .
H40 H 1.5280 -0.0083 -0.1297 0.024 Uiso 1 1 calc R . .
C41 C 1.6773(3) 0.02295(14) -0.19670(13) 0.0243(5) Uani 1 1 d . . .
H41 H 1.7063 -0.0234 -0.2088 0.029 Uiso 1 1 calc R . .
C42 C 1.7396(3) 0.08279(14) -0.22594(12) 0.0251(5) Uani 1 1 d . . .
H42 H 1.8111 0.0767 -0.2575 0.030 Uiso 1 1 calc R . .
C43 C 1.6961(3) 0.15179(14) -0.20842(12) 0.0232(5) Uani 1 1 d . . .
H43 H 1.7370 0.1919 -0.2290 0.028 Uiso 1 1 calc R . .
C44 C 1.5913(2) 0.16148(13) -0.16008(12) 0.0209(5) Uani 1 1 d . . .
H44 H 1.5634 0.2080 -0.1479 0.025 Uiso 1 1 calc R . .
C45 C 1.4181(2) 0.11035(12) -0.07562(11) 0.0158(4) Uani 1 1 d . . .
H45 H 1.3905 0.0621 -0.0596 0.019 Uiso 1 1 calc R . .
N46 N 1.47670(19) 0.15182(10) -0.01631(9) 0.0169(4) Uani 1 1 d . . .
H46A H 1.4616 0.1990 -0.0224 0.025 Uiso 1 1 calc R . .
H46B H 1.5680 0.1437 -0.0133 0.025 Uiso 1 1 calc R . .
H46C H 1.4352 0.1374 0.0220 0.025 Uiso 1 1 calc R . .
O51 O 1.9576(2) 0.22610(12) -0.12371(10) 0.0309(5) Uani 1 1 d . . .
C61 C 1.3042(7) -0.1308(4) -0.0358(4) 0.0466(18) Uiso 0.601(8) 1 d PD A 1
H61A H 1.2204 -0.1024 -0.0385 0.070 Uiso 0.601(8) 1 calc PR A 1
H61B H 1.2809 -0.1813 -0.0375 0.070 Uiso 0.601(8) 1 calc PR A 1
H61C H 1.3639 -0.1189 -0.0736 0.070 Uiso 0.601(8) 1 calc PR A 1
C62 C 1.3801(6) -0.1141(3) 0.0315(3) 0.0412(15) Uiso 0.601(8) 1 d PD A 1
H62 H 1.3196 -0.1167 0.0718 0.049 Uiso 0.601(8) 1 calc PR A 1
C63 C 1.5138(6) -0.1588(3) 0.0382(3) 0.0423(16) Uiso 0.601(8) 1 d PD A 1
H63A H 1.5790 -0.1448 0.0027 0.051 Uiso 0.601(8) 1 calc PR A 1
H63B H 1.4923 -0.2098 0.0324 0.051 Uiso 0.601(8) 1 calc PR A 1
C64 C 1.5807(8) -0.1467(4) 0.1084(4) 0.0572(19) Uiso 0.601(8) 1 d PD A 1
H64A H 1.6649 -0.1747 0.1116 0.086 Uiso 0.601(8) 1 calc PR A 1
H64B H 1.5168 -0.1616 0.1434 0.086 Uiso 0.601(8) 1 calc PR A 1
H64C H 1.6022 -0.0962 0.1140 0.086 Uiso 0.601(8) 1 calc PR A 1
O65 O 1.4229(6) -0.0395(3) 0.0135(3) 0.0707(17) Uiso 0.601(8) 1 d PD A 1
C71 C 1.2806(19) -0.1201(11) -0.0512(9) 0.123(8) Uiso 0.399(8) 1 d PD A 2
H71A H 1.2911 -0.0873 -0.0889 0.185 Uiso 0.399(8) 1 calc PR A 2
H71B H 1.1971 -0.1083 -0.0264 0.185 Uiso 0.399(8) 1 calc PR A 2
H71C H 1.2744 -0.1689 -0.0680 0.185 Uiso 0.399(8) 1 calc PR A 2
C72 C 1.4056(13) -0.1134(6) -0.0042(6) 0.075(4) Uiso 0.399(8) 1 d PD A 2
H72 H 1.4918 -0.1226 -0.0297 0.089 Uiso 0.399(8) 1 calc PR A 2
C73 C 1.3993(12) -0.1622(6) 0.0587(5) 0.074(4) Uiso 0.399(8) 1 d PD A 2
H73A H 1.3312 -0.1429 0.0905 0.089 Uiso 0.399(8) 1 calc PR A 2
H73B H 1.3685 -0.2102 0.0451 0.089 Uiso 0.399(8) 1 calc PR A 2
C74 C 1.5404(18) -0.1682(10) 0.0943(9) 0.119(7) Uiso 0.399(8) 1 d PD A 2
H74A H 1.5324 -0.2000 0.1329 0.179 Uiso 0.399(8) 1 calc PR A 2
H74B H 1.5696 -0.1211 0.1094 0.179 Uiso 0.399(8) 1 calc PR A 2
H74C H 1.6082 -0.1874 0.0630 0.179 Uiso 0.399(8) 1 calc PR A 2
O75 O 1.4225(6) -0.0422(3) 0.0419(4) 0.0367(16) Uiso 0.399(8) 1 d PD A 2
H51A H 1.933(4) 0.273(2) -0.1265(17) 0.050 Uiso 1 1 d . . .
H51B H 1.893(4) 0.202(2) -0.1163(18) 0.050 Uiso 1 1 d . . .

loop_
_atom_site_aniso_label
_atom_site_aniso_U_11
_atom_site_aniso_U_22
_atom_site_aniso_U_33
_atom_site_aniso_U_23
_atom_site_aniso_U_13
_atom_site_aniso_U_12
C1 0.0184(11) 0.0154(11) 0.0164(11) 0.0028(9) -0.0034(9) -0.0010(9)
C2 0.0162(11) 0.0173(12) 0.0194(11) 0.0028(9) 0.0002(9) -0.0016(9)
C3 0.0177(12) 0.0240(13) 0.0226(12) 0.0035(10) -0.0048(10) -0.0027(10)
C4 0.0251(13) 0.0240(13) 0.0196(12) -0.0019(10) -0.0034(10) -0.0060(11)
C5 0.0324(15) 0.0254(14) 0.0241(13) -0.0051(10) 0.0050(11) -0.0021(12)
C6 0.0270(14) 0.0236(14) 0.0340(15) -0.0014(11) 0.0107(12) 0.0023(11)
C7 0.0201(12) 0.0255(13) 0.0318(14) 0.0061(11) 0.0040(11) 0.0031(10)
C8 0.0198(12) 0.0189(12) 0.0228(12) 0.0040(9) -0.0012(10) -0.0009(10)
C9 0.0168(11) 0.0144(11) 0.0189(11) 0.0058(9) 0.0008(9) -0.0004(9)
C10 0.0224(12) 0.0182(12) 0.0231(12) 0.0002(9) 0.0014(10) -0.0021(10)
C11 0.0102(11) 0.0172(12) 0.0210(12) -0.0013(9) 0.0028(9) -0.0009(9)
C12 0.0092(10) 0.0174(11) 0.0189(11) -0.0003(9) 0.0016(8) -0.0005(9)
C13 0.0171(12) 0.0224(13) 0.0228(12) 0.0015(10) -0.0042(10) 0.0013(10)
C14 0.0270(14) 0.0234(13) 0.0251(13) -0.0053(10) -0.0092(10) -0.0015(11)
C15 0.0464(18) 0.0215(14) 0.0349(15) -0.0050(11) -0.0131(14) 0.0021(13)
C16 0.0465(18) 0.0166(13) 0.0469(18) 0.0019(12) -0.0115(15) 0.0027(12)
C17 0.0337(15) 0.0226(14) 0.0320(14) 0.0054(11) -0.0048(12) 0.0014(11)
C18 0.0232(13) 0.0230(13) 0.0215(12) 0.0000(10) -0.0013(10) -0.0002(10)
C19 0.0148(11) 0.0195(12) 0.0234(12) 0.0008(9) 0.0007(9) -0.0018(9)
C20 0.0222(13) 0.0208(12) 0.0288(13) -0.0012(10) -0.0043(11) 0.0027(10)
C21 0.0167(11) 0.0219(12) 0.0205(11) 0.0071(9) -0.0026(9) -0.0004(10)
O22 0.0176(9) 0.0275(9) 0.0225(9) -0.0014(7) 0.0016(7) 0.0002(7)
O23 0.0184(9) 0.0398(11) 0.0269(10) 0.0011(8) 0.0010(7) -0.0103(8)
C24 0.0145(11) 0.0200(12) 0.0150(11) 0.0003(9) 0.0028(9) -0.0005(9)
O25 0.0160(8) 0.0176(9) 0.0246(9) 0.0010(7) -0.0036(7) -0.0019(6)
O26 0.0122(8) 0.0196(8) 0.0296(9) 0.0004(7) -0.0041(7) 0.0027(7)
C31 0.0114(11) 0.0228(13) 0.0240(12) -0.0038(9) -0.0006(9) 0.0034(9)
C32 0.0281(14) 0.0296(15) 0.0269(13) -0.0041(11) -0.0002(11) -0.0047(11)
C33 0.0311(15) 0.0310(16) 0.0477(18) -0.0120(13) 0.0012(13) -0.0098(13)
C34 0.0214(13) 0.0397(17) 0.0372(15) -0.0189(13) -0.0039(11) 0.0013(12)
C35 0.0284(15) 0.0505(18) 0.0254(14) -0.0076(12) -0.0010(11) 0.0041(13)
C36 0.0242(13) 0.0302(14) 0.0285(13) 0.0005(11) -0.0001(11) -0.0032(11)
C37 0.0118(11) 0.0195(12) 0.0195(11) 0.0001(9) 0.0013(9) 0.0008(9)
N38 0.0115(9) 0.0195(10) 0.0220(10) -0.0022(8) -0.0001(8) 0.0009(8)
C39 0.0105(10) 0.0211(12) 0.0197(11) -0.0016(9) -0.0035(9) 0.0004(9)
C40 0.0172(12) 0.0193(12) 0.0246(12) -0.0032(9) -0.0019(10) -0.0009(10)
C41 0.0218(13) 0.0248(13) 0.0262(13) -0.0111(10) -0.0047(10) 0.0050(11)
C42 0.0178(12) 0.0367(15) 0.0207(12) -0.0066(11) 0.0014(10) 0.0045(11)
C43 0.0176(12) 0.0295(14) 0.0224(12) 0.0005(10) 0.0022(10) -0.0025(10)
C44 0.0170(12) 0.0198(12) 0.0260(12) -0.0020(10) 0.0006(10) 0.0018(10)
C45 0.0114(10) 0.0150(11) 0.0210(11) -0.0010(9) -0.0018(9) -0.0003(9)
N46 0.0103(9) 0.0175(10) 0.0228(10) 0.0012(8) 0.0008(8) 0.0002(8)
O51 0.0234(10) 0.0296(11) 0.0398(11) 0.0046(9) -0.0053(9) -0.0034(9)

loop_
_geom_bond_atom_site_label_1
_geom_bond_atom_site_label_2
_geom_bond_distance
_geom_bond_site_symmetry_2
_geom_bond_publ_flag
C1 C2 1.390(3) . ?
C1 C9 1.436(3) . ?
C1 C11 1.503(3) . ?
C2 C3 1.414(3) . ?
C2 C21 1.511(3) . ?
C3 C4 1.361(3) . ?
C4 C10 1.421(3) . ?
C5 C6 1.365(4) . ?
C5 C10 1.428(3) . ?
C6 C7 1.402(4) . ?
C7 C8 1.370(3) . ?
C8 C9 1.427(3) . ?
C9 C10 1.420(3) . ?
C11 C12 1.378(3) . ?
C11 C19 1.433(3) . ?
C12 C13 1.417(3) . ?
C12 C24 1.506(3) . ?
C13 C14 1.353(3) . ?
C14 C20 1.417(3) . ?
C15 C16 1.359(4) . ?
C15 C20 1.417(4) . ?
C16 C17 1.400(4) . ?
C17 C18 1.365(4) . ?
C18 C19 1.418(3) . ?
C19 C20 1.420(3) . ?
C21 O22 1.259(3) . ?
C21 O23 1.263(3) . ?
C24 O25 1.257(3) . ?
C24 O26 1.266(3) . ?
C31 C36 1.385(3) . ?
C31 C32 1.391(4) . ?
C31 C37 1.508(3) . ?
C32 C33 1.393(4) . ?
C33 C34 1.377(4) . ?
C34 C35 1.373(4) . ?
C35 C36 1.387(4) . ?
C37 N38 1.500(3) . ?
C37 C45 1.547(3) . ?
C39 C40 1.392(3) . ?
C39 C44 1.394(3) . ?
C39 C45 1.508(3) . ?
C40 C41 1.395(3) . ?
C41 C42 1.379(4) . ?
C42 C43 1.382(4) . ?
C43 C44 1.392(3) . ?
C45 N46 1.500(3) . ?
C61 C62 1.538(8) . ?
C62 O65 1.478(7) . ?
C62 C63 1.528(7) . ?
C63 C64 1.533(9) . ?
C71 C72 1.516(14) . ?
C72 C73 1.527(13) . ?
C72 O75 1.602(11) . ?
C73 C74 1.527(15) . ?
